data_1530655
loop_
_publ_author_name
'Rowe, J.M.'
'Rush, J.J.'
'Luty, F.'

_publ_section_title
;
 Crystal structure of rubidium cyanide at 4 K determined by neutron powder
 diffraction
;
_journal_name_full 'Physical Review, Serie 3. B - Condensed Matter (18,1978-)'
_journal_page_first 2168
_journal_page_last 2170
_journal_volume 29
_journal_year 1984
_chemical_formula_sum 'C N Rb'
_chemical_name_systematic 'Rb (C N)'
_space_group_IT_number 9
_symmetry_space_group_name_Hall 'C -2yc'
_symmetry_space_group_name_H-M 'C 1 c 1'
_cell_angle_alpha 90
_cell_angle_beta 122.25
_cell_angle_gamma 90
_cell_formula_units_Z 4
_cell_length_a 7.8
_cell_length_b 4.876
_cell_length_c 9.527
_cell_volume 306.440
_citation_journal_id_ASTM PRBMDO
_cod_data_source_file Rowe_PRBMDO_1984_1079.cif
_cod_data_source_block C1N1Rb1
_cod_original_cell_volume 306.4398
_cod_original_formula_sum 'C1 N1 Rb1'
_cod_database_code 1530655

loop_
_symmetry_equiv_pos_as_xyz
x,y,z
x,-y,z+1/2
x+1/2,y+1/2,z
x+1/2,-y+1/2,z+1/2

loop_
_atom_site_label
_atom_site_type_symbol
_atom_site_fract_x
_atom_site_fract_y
_atom_site_fract_z
_atom_site_occupancy
_atom_site_U_iso_or_equiv
N1 N-3 0.522 -0.01 0.26 0.5 0.0
C2 C+2 0.029 -0.092 0.048 0.5 0.0
Rb1 Rb+1 0 0.048 0 1 0.0
N2 N-3 0.029 -0.092 0.048 0.5 0.0
C1 C+2 0.522 -0.01 0.26 0.5 0.0
